data_4002004
loop_
_publ_author_name
'Doi, Iori'
'Miyazaki, Eigo'
'Takimiya, Kazuo'
'Kunugi, Yoshihito'

_publ_section_title
;
 Development ofN-Alkyl-Substituted Bis(pyrrolo[3,4-d])tetrathiafulvalenes
 as Organic Semiconductors for Solution-Processible Field-Effect
 Transistors
;
_journal_issue 22
_journal_name_full 'Chemistry of Materials'
_journal_page_first 5230
_journal_paper_doi 10.1021/cm070956+
_journal_volume 19
_journal_year 2007
_chemical_formula_sum 'C34 H54 N2 S4'
_chemical_formula_weight 619.03
_chemical_melting_point 400.2(5)
_chemical_name_common Bis(N-n-dodecylpyrrolo[3,4-d])TTF
_space_group_IT_number 2
_symmetry_cell_setting triclinic
_symmetry_Int_Tables_number 2
_symmetry_space_group_name_Hall '-P 1'
_symmetry_space_group_name_H-M 'P -1'
_atom_sites_solution_hydrogens geom
_atom_sites_solution_primary direct
_atom_sites_solution_secondary difmap
_audit_creation_method SHELXL-97
_cell_angle_alpha 80.75(3)
_cell_angle_beta 83.92(3)
_cell_angle_gamma 85.96(3)
_cell_formula_units_Z 1
_cell_length_a 4.659(4)
_cell_length_b 7.680(8)
_cell_length_c 23.82(2)
_cell_measurement_reflns_used 3552
_cell_measurement_temperature 200.2
_cell_measurement_theta_max 27.5
_cell_measurement_theta_min 2.6
_cell_volume 835.3(13)
_computing_cell_refinement PROCESS-AUTO
_computing_data_collection PROCESS-AUTO
_computing_data_reduction 'teXsan Ver. 1.11'
_computing_structure_refinement 'SHELXL-97 (Sheldrick, 1997)'
_computing_structure_solution 'SHELXS-97 (Sheldrick, 1990)'
_diffrn_ambient_temperature 200(2)
_diffrn_detector_area_resol_mean 10.00
_diffrn_measured_fraction_theta_full 0.904
_diffrn_measured_fraction_theta_max 0.904
_diffrn_measurement_device_type 'Rigaku RAXIS-RAPID Imaging Plate'
_diffrn_measurement_method \w
_diffrn_radiation_monochromator graphite
_diffrn_radiation_source 'fine-focus sealed tube'
_diffrn_radiation_type MoK\a
_diffrn_radiation_wavelength 0.71069
_diffrn_reflns_av_R_equivalents 0.2321
_diffrn_reflns_av_sigmaI/netI 0.2492
_diffrn_reflns_limit_h_max 6
_diffrn_reflns_limit_h_min -6
_diffrn_reflns_limit_k_max 9
_diffrn_reflns_limit_k_min -9
_diffrn_reflns_limit_l_max 28
_diffrn_reflns_limit_l_min -30
_diffrn_reflns_number 8176
_diffrn_reflns_theta_full 27.48
_diffrn_reflns_theta_max 27.48
_diffrn_reflns_theta_min 2.61
_exptl_absorpt_coefficient_mu 0.310
_exptl_absorpt_correction_type none
_exptl_crystal_colour yellow
_exptl_crystal_density_diffrn 1.231
_exptl_crystal_density_method 'not measured'
_exptl_crystal_description block
_exptl_crystal_F_000 336
_exptl_crystal_size_max 0.300
_exptl_crystal_size_mid 0.200
_exptl_crystal_size_min 0.050
_refine_diff_density_max 0.527
_refine_diff_density_min -0.398
_refine_diff_density_rms 0.097
_refine_ls_extinction_method none
_refine_ls_goodness_of_fit_ref 0.801
_refine_ls_hydrogen_treatment mixed
_refine_ls_matrix_type full
_refine_ls_number_parameters 181
_refine_ls_number_reflns 3426
_refine_ls_number_restraints 0
_refine_ls_restrained_S_all 0.801
_refine_ls_R_factor_all 0.1360
_refine_ls_R_factor_gt 0.0827
_refine_ls_shift/su_max 0.000
_refine_ls_shift/su_mean 0.000
_refine_ls_structure_factor_coef Fsqd
_refine_ls_weighting_details 'calc w=1/[\s^2^(Fo^2^)+(0.1363P)^2^+0.0000P] where P=(Fo^2^+2Fc^2^)/3'
_refine_ls_weighting_scheme calc
_refine_ls_wR_factor_gt 0.2211
_refine_ls_wR_factor_ref 0.2749
_reflns_number_gt 1599
_reflns_number_total 3426
_reflns_threshold_expression >2sigma(I)
_cod_data_source_file cm070956%2B%2B-file003.cif
_cod_data_source_block 5(R=n-dodecyl)
_cod_depositor_comments
;
The following automatic conversions were performed:

'_chemical_melting_point' value '399.7-400.7' was changed to
'400.2(5)' - the average value was taken and precision was estimated.

Automatic conversion script
Id: cif_fix_values 2281 2013-09-26 08:29:07Z andrius 
;
_cod_original_cell_volume 835.1(5)
_cod_database_code 4002004

loop_
_symmetry_equiv_pos_as_xyz
'x, y, z'
'-x, -y, -z'

loop_
_atom_site_label
_atom_site_type_symbol
_atom_site_fract_x
_atom_site_fract_y
_atom_site_fract_z
_atom_site_U_iso_or_equiv
_atom_site_adp_type
_atom_site_occupancy
_atom_site_symmetry_multiplicity
_atom_site_calc_flag
S1 S 0.0749(2) 0.27710(15) 0.00202(5) 0.0451(4) Uani 1 1 d
S2 S 0.2431(3) -0.06298(15) 0.07542(5) 0.0484(4) Uani 1 1 d
N1 N 0.5743(8) 0.3482(5) 0.11906(15) 0.0439(9) Uani 1 1 d
C1 C 0.0651(9) 0.0450(6) 0.01601(17) 0.0406(10) Uani 1 1 d
C2 C 0.3739(10) 0.1290(6) 0.09081(19) 0.0431(10) Uani 1 1 d
C3 C 0.5479(10) 0.1693(6) 0.1294(2) 0.0475(11) Uani 1 1 d
C4 C 0.4182(10) 0.4239(6) 0.0743(2) 0.0449(11) Uani 1 1 d
C5 C 0.2930(9) 0.2889(6) 0.05635(18) 0.0419(10) Uani 1 1 d
C6 C 0.7320(10) 0.4495(7) 0.1520(2) 0.0475(11) Uani 1 1 d
C7 C 0.5308(10) 0.5531(6) 0.19005(19) 0.0468(11) Uani 1 1 d
C8 C 0.6852(10) 0.6762(7) 0.21851(18) 0.0478(11) Uani 1 1 d
C9 C 0.4800(10) 0.7998(6) 0.24909(19) 0.0475(11) Uani 1 1 d
C10 C 0.6286(11) 0.9242(7) 0.27818(19) 0.0493(11) Uani 1 1 d
C11 C 0.4193(11) 1.0596(7) 0.3036(2) 0.0526(12) Uani 1 1 d
C12 C 0.5622(11) 1.1869(7) 0.3323(2) 0.0535(13) Uani 1 1 d
C13 C 0.3488(11) 1.3196(7) 0.3577(2) 0.0534(12) Uani 1 1 d
C14 C 0.4912(11) 1.4479(7) 0.3864(2) 0.0518(12) Uani 1 1 d
C15 C 0.2802(11) 1.5778(7) 0.41337(19) 0.0494(12) Uani 1 1 d
C16 C 0.4204(11) 1.7112(7) 0.4398(2) 0.0552(13) Uani 1 1 d
C17 C 0.2080(13) 1.8386(8) 0.4663(2) 0.0651(15) Uani 1 1 d
H1 H 0.6320 0.0845 0.1541 0.053 Uiso 1 1 d
H2 H 0.4011 0.5477 0.0653 0.065 Uiso 1 1 d
H3 H 0.8732 0.5294 0.1309 0.065 Uiso 1 1 d
H4 H 0.8680 0.3672 0.1790 0.065 Uiso 1 1 d
H5 H 0.3890 0.6119 0.1706 0.046 Uiso 1 1 d
H6 H 0.4441 0.4715 0.2235 0.046 Uiso 1 1 d
H7 H 0.8219 0.6186 0.2419 0.054 Uiso 1 1 d
H8 H 0.8006 0.7504 0.1857 0.054 Uiso 1 1 d
H9 H 0.3498 0.7326 0.2761 0.057 Uiso 1 1 d
H10 H 0.3609 0.8759 0.2221 0.057 Uiso 1 1 d
H11 H 0.7344 0.8534 0.3103 0.063 Uiso 1 1 d
H12 H 0.7827 0.9845 0.2538 0.063 Uiso 1 1 d
H13 H 0.2921 0.9989 0.3338 0.072 Uiso 1 1 d
H14 H 0.3153 1.1213 0.2752 0.072 Uiso 1 1 d
H15 H 0.6807 1.1274 0.3588 0.066 Uiso 1 1 d
H16 H 0.6919 1.2535 0.3008 0.066 Uiso 1 1 d
H17 H 0.2079 1.2562 0.3851 0.066 Uiso 1 1 d
H18 H 0.2310 1.3868 0.3281 0.066 Uiso 1 1 d
H19 H 0.6064 1.3839 0.4143 0.059 Uiso 1 1 d
H20 H 0.6218 1.5169 0.3578 0.059 Uiso 1 1 d
H21 H 0.1601 1.5109 0.4437 0.051 Uiso 1 1 d
H22 H 0.1624 1.6391 0.3863 0.051 Uiso 1 1 d
H23 H 0.5413 1.6472 0.4679 0.060 Uiso 1 1 d
H24 H 0.5479 1.7741 0.4101 0.060 Uiso 1 1 d
H25 H 0.0850 1.7709 0.4959 0.075 Uiso 1 1 d
H26 H 0.0942 1.8989 0.4383 0.075 Uiso 1 1 d
H27 H 0.3069 1.9170 0.4827 0.075 Uiso 1 1 d

loop_
_atom_site_aniso_label
_atom_site_aniso_U_11
_atom_site_aniso_U_22
_atom_site_aniso_U_33
_atom_site_aniso_U_23
_atom_site_aniso_U_13
_atom_site_aniso_U_12
S1 0.0519(7) 0.0307(6) 0.0567(7) -0.0184(5) -0.0016(6) -0.0088(5)
S2 0.0597(8) 0.0304(7) 0.0593(7) -0.0178(5) -0.0040(6) -0.0093(5)
N1 0.051(2) 0.040(2) 0.047(2) -0.0227(17) -0.0034(18) -0.0080(17)
C1 0.046(3) 0.030(2) 0.047(2) -0.0140(18) 0.0023(19) -0.0082(18)
C2 0.045(2) 0.030(2) 0.056(2) -0.0206(19) 0.006(2) -0.0040(19)
C3 0.051(3) 0.034(3) 0.060(3) -0.019(2) 0.003(2) -0.008(2)
C4 0.046(2) 0.037(3) 0.055(2) -0.021(2) 0.003(2) -0.006(2)
C5 0.040(2) 0.036(2) 0.054(2) -0.023(2) 0.006(2) -0.0082(19)
C6 0.047(3) 0.044(3) 0.058(3) -0.028(2) 0.003(2) -0.011(2)
C7 0.052(3) 0.039(3) 0.054(2) -0.023(2) -0.001(2) -0.008(2)
C8 0.056(3) 0.044(3) 0.049(2) -0.022(2) -0.002(2) -0.010(2)
C9 0.054(3) 0.040(3) 0.054(2) -0.026(2) 0.003(2) -0.009(2)
C10 0.054(3) 0.043(3) 0.054(2) -0.020(2) 0.002(2) -0.005(2)
C11 0.059(3) 0.045(3) 0.059(3) -0.029(2) 0.005(2) -0.011(2)
C12 0.058(3) 0.045(3) 0.063(3) -0.029(2) -0.001(2) -0.003(2)
C13 0.055(3) 0.048(3) 0.062(3) -0.027(2) 0.005(2) -0.009(2)
C14 0.057(3) 0.043(3) 0.060(3) -0.026(2) 0.000(2) -0.002(2)
C15 0.057(3) 0.043(3) 0.053(2) -0.023(2) -0.004(2) -0.006(2)
C16 0.061(3) 0.046(3) 0.064(3) -0.027(2) -0.001(2) -0.007(2)
C17 0.073(4) 0.057(4) 0.074(3) -0.039(3) 0.003(3) -0.009(3)

loop_
_atom_type_symbol
_atom_type_description
_atom_type_scat_dispersion_real
_atom_type_scat_dispersion_imag
_atom_type_scat_source
C C 0.0033 0.0016 'International Tables Vol C Tables 4.2.6.8 and 6.1.1.4'
H H 0.0000 0.0000 'International Tables Vol C Tables 4.2.6.8 and 6.1.1.4'
N N 0.0061 0.0033 'International Tables Vol C Tables 4.2.6.8 and 6.1.1.4'
S S 0.1246 0.1234 'International Tables Vol C Tables 4.2.6.8 and 6.1.1.4'

loop_
_geom_angle_atom_site_label_1
_geom_angle_atom_site_label_2
_geom_angle_atom_site_label_3
_geom_angle
_geom_angle_site_symmetry_1
_geom_angle_publ_flag
C5 S1 C1 94.5(2) . yes
C2 S2 C1 94.9(2) . yes
C3 N1 C4 110.2(4) . yes
C3 N1 C6 125.9(4) . yes
C4 N1 C6 123.9(4) . yes
C1 C1 S1 122.3(5) 2 yes
C1 C1 S2 121.5(5) 2 yes
S1 C1 S2 116.2(2) . yes
C3 C2 C5 107.5(4) . yes
C3 C2 S2 135.8(4) . yes
C5 C2 S2 116.7(4) . yes
N1 C3 C2 107.4(4) . yes
N1 C3 H1 130.7(5) . yes
C2 C3 H1 121.7(5) . yes
C5 C4 N1 106.6(4) . yes
C5 C4 H2 133.9(5) . yes
N1 C4 H2 119.0(5) . yes
C4 C5 C2 108.2(4) . yes
C4 C5 S1 134.2(4) . yes
C2 C5 S1 117.7(4) . yes
N1 C6 C7 112.2(4) . yes
N1 C6 H3 117.5(4) . yes
C7 C6 H3 107.8(4) . yes
N1 C6 H4 112.1(4) . yes
C7 C6 H4 106.5(4) . yes
H3 C6 H4 99.6(4) . yes
C8 C7 C6 113.1(4) . yes
C8 C7 H5 111.1(5) . yes
C6 C7 H5 110.8(4) . yes
C8 C7 H6 102.2(4) . yes
C6 C7 H6 109.9(4) . yes
H5 C7 H6 109.5(5) . yes
C7 C8 C9 112.9(4) . yes
C7 C8 H7 113.6(5) . yes
C9 C8 H7 111.8(4) . yes
C7 C8 H8 104.4(4) . yes
C9 C8 H8 108.0(4) . yes
H7 C8 H8 105.4(5) . yes
C10 C9 C8 114.1(4) . yes
C10 C9 H9 110.0(4) . yes
C8 C9 H9 109.4(4) . yes
C10 C9 H10 105.7(4) . yes
C8 C9 H10 110.9(4) . yes
H9 C9 H10 106.5(5) . yes
C9 C10 C11 113.1(4) . yes
C9 C10 H11 109.3(4) . yes
C11 C10 H11 108.1(4) . yes
C9 C10 H12 113.4(4) . yes
C11 C10 H12 109.5(5) . yes
H11 C10 H12 102.8(5) . yes
C12 C11 C10 114.2(4) . yes
C12 C11 H13 103.9(4) . yes
C10 C11 H13 109.0(5) . yes
C12 C11 H14 109.7(5) . yes
C10 C11 H14 109.1(4) . yes
H13 C11 H14 110.7(5) . yes
C11 C12 C13 113.3(4) . yes
C11 C12 H15 111.1(5) . yes
C13 C12 H15 112.3(4) . yes
C11 C12 H16 104.7(4) . yes
C13 C12 H16 108.3(5) . yes
H15 C12 H16 106.7(5) . yes
C14 C13 C12 113.4(4) . yes
C14 C13 H17 109.5(4) . yes
C12 C13 H17 109.2(5) . yes
C14 C13 H18 109.3(5) . yes
C12 C13 H18 111.0(4) . yes
H17 C13 H18 104.1(5) . yes
C13 C14 C15 114.0(4) . yes
C13 C14 H19 109.3(5) . yes
C15 C14 H19 110.2(4) . yes
C13 C14 H20 108.6(4) . yes
C15 C14 H20 107.4(4) . yes
H19 C14 H20 107.1(5) . yes
C16 C15 C14 114.4(4) . yes
C16 C15 H21 106.9(4) . yes
C14 C15 H21 107.7(5) . yes
C16 C15 H22 108.2(5) . yes
C14 C15 H22 110.5(4) . yes
H21 C15 H22 109.0(5) . yes
C15 C16 C17 113.6(5) . yes
C15 C16 H23 107.8(5) . yes
C17 C16 H23 110.8(5) . yes
C15 C16 H24 107.2(4) . yes
C17 C16 H24 110.3(5) . yes
H23 C16 H24 106.7(5) . yes
C16 C17 H25 107.9(5) . yes
C16 C17 H26 109.2(5) . yes
H25 C17 H26 109.1(6) . yes
C16 C17 H27 109.9(5) . yes
H25 C17 H27 109.2(5) . yes
H26 C17 H27 111.5(6) . yes

loop_
_geom_bond_atom_site_label_1
_geom_bond_atom_site_label_2
_geom_bond_distance
_geom_bond_site_symmetry_2
_geom_bond_publ_flag
S1 C5 1.745(5) . yes
S1 C1 1.763(5) . yes
S2 C2 1.740(5) . yes
S2 C1 1.775(5) . yes
N1 C3 1.368(6) . yes
N1 C4 1.381(6) . yes
N1 C6 1.470(6) . yes
C1 C1 1.324(9) 2 yes
C2 C3 1.371(6) . yes
C2 C5 1.414(6) . yes
C3 H1 0.903(5) . yes
C4 C5 1.371(6) . yes
C4 H2 0.940(5) . yes
C6 C7 1.509(6) . yes
C6 H3 0.975(5) . yes
C6 H4 1.055(5) . yes
C7 C8 1.508(6) . yes
C7 H5 0.900(5) . yes
C7 H6 0.999(5) . yes
C8 C9 1.515(6) . yes
C8 H7 0.931(5) . yes
C8 H8 1.018(5) . yes
C9 C10 1.510(7) . yes
C9 H9 0.950(5) . yes
C9 H10 0.986(5) . yes
C10 C11 1.527(6) . yes
C10 H11 1.016(5) . yes
C10 H12 0.969(5) . yes
C11 C12 1.508(7) . yes
C11 H13 0.963(5) . yes
C11 H14 0.922(5) . yes
C12 C13 1.523(7) . yes
C12 H15 0.925(5) . yes
C12 H16 1.007(5) . yes
C13 C14 1.511(7) . yes
C13 H17 0.972(5) . yes
C13 H18 0.995(5) . yes
C14 C15 1.519(6) . yes
C14 H19 0.950(5) . yes
C14 H20 0.979(5) . yes
C15 C16 1.504(7) . yes
C15 H21 0.966(5) . yes
C15 H22 0.939(5) . yes
C16 C17 1.505(7) . yes
C16 H23 0.971(5) . yes
C16 H24 0.963(5) . yes
C17 H25 0.966(6) . yes
C17 H26 0.939(6) . yes
C17 H27 0.938(6) . yes

loop_
_geom_torsion_atom_site_label_1
_geom_torsion_atom_site_label_2
_geom_torsion_atom_site_label_3
_geom_torsion_atom_site_label_4
_geom_torsion
_geom_torsion_site_symmetry_4
_geom_torsion_publ_flag
C5 S1 C1 C1 -176.1(5) 2 yes
C5 S1 C1 S2 3.3(3) . yes
C2 S2 C1 C1 175.9(5) 2 yes
C2 S2 C1 S1 -3.6(3) . yes
C1 S2 C2 C3 -176.6(5) . yes
C1 S2 C2 C5 2.4(4) . yes
C4 N1 C3 C2 0.2(5) . yes
C6 N1 C3 C2 177.2(4) . yes
C5 C2 C3 N1 -0.1(5) . yes
S2 C2 C3 N1 179.0(4) . yes
C3 N1 C4 C5 -0.3(5) . yes
C6 N1 C4 C5 -177.3(4) . yes
N1 C4 C5 C2 0.2(5) . yes
N1 C4 C5 S1 -178.3(3) . yes
C3 C2 C5 C4 -0.1(5) . yes
S2 C2 C5 C4 -179.3(3) . yes
C3 C2 C5 S1 178.8(3) . yes
S2 C2 C5 S1 -0.5(5) . yes
C1 S1 C5 C4 176.7(5) . yes
C1 S1 C5 C2 -1.7(4) . yes
C3 N1 C6 C7 -105.7(5) . yes
C4 N1 C6 C7 70.9(5) . yes
N1 C6 C7 C8 -172.6(4) . yes
C6 C7 C8 C9 171.1(4) . yes
C7 C8 C9 C10 179.8(4) . yes
C8 C9 C10 C11 174.2(4) . yes
C9 C10 C11 C12 -179.3(4) . yes
C10 C11 C12 C13 -179.5(4) . yes
C11 C12 C13 C14 -179.8(4) . yes
C12 C13 C14 C15 -178.4(4) . yes
C13 C14 C15 C16 -177.4(4) . yes
C14 C15 C16 C17 -179.9(4) . yes
